data_2227605
loop_
_publ_author_name
'Khan, Islam Ullah'
'Sharif, Shahzad'
'Batool, Shumaila'
'Mumtaz, Ahmad Mahmood'
'Tiekink, Edward R. T.'

_publ_section_title
;
 2,5-Dichloro-<i>N</i>-cyclohexylbenzenesulfonamide
;
_journal_coeditor_code HG2717
_journal_issue 10
_journal_name_full 'Acta Crystallographica Section E'
_journal_page_first o2641
_journal_paper_doi 10.1107/S160053681003789X
_journal_volume 66
_journal_year 2010
_chemical_formula_iupac 'C12 H15 Cl2 N O2 S'
_chemical_formula_moiety 'C12 H15 Cl2 N O2 S'
_chemical_formula_sum 'C12 H15 Cl2 N O2 S'
_chemical_formula_weight 308.21
_chemical_name_systematic
;
2,5-Dichloro-<i>N</i>-cyclohexylbenzenesulfonamide
;
_space_group_IT_number 9
_symmetry_cell_setting monoclinic
_symmetry_space_group_name_Hall 'C -2yc'
_symmetry_space_group_name_H-M 'C 1 c 1'
_atom_sites_solution_hydrogens geom
_atom_sites_solution_primary direct
_atom_sites_solution_secondary difmap
_audit_creation_method SHELXL-97
_cell_angle_alpha 90
_cell_angle_beta 111.956(4)
_cell_angle_gamma 90
_cell_formula_units_Z 4
_cell_length_a 17.4471(12)
_cell_length_b 10.7574(8)
_cell_length_c 8.2845(6)
_cell_measurement_reflns_used 2154
_cell_measurement_temperature 293(2)
_cell_measurement_theta_max 25.8
_cell_measurement_theta_min 2.3
_cell_volume 1442.11(18)
_computing_cell_refinement 'SAINT (Bruker, 2007)'
_computing_data_collection 'APEX2 (Bruker, 2007)'
_computing_data_reduction 'SAINT (Bruker, 2007)'
_computing_molecular_graphics
;
ORTEP-3 (Farrugia, 1997) and DIAMOND (Brandenburg, 2006)
;
_computing_publication_material 'publCIF (Westrip, 2010)'
_computing_structure_refinement 'SHELXL97 (Sheldrick, 2008)'
_computing_structure_solution 'SHELXS97 (Sheldrick, 2008)'
_diffrn_ambient_temperature 293(2)
_diffrn_measured_fraction_theta_full 0.995
_diffrn_measured_fraction_theta_max 0.995
_diffrn_measurement_device_type 'Bruker APEXII CCD'
_diffrn_measurement_method '\f and \w scans'
_diffrn_radiation_monochromator graphite
_diffrn_radiation_source 'fine-focus sealed tube'
_diffrn_radiation_type MoK\a
_diffrn_radiation_wavelength 0.71073
_diffrn_reflns_av_R_equivalents 0.029
_diffrn_reflns_av_sigmaI/netI 0.044
_diffrn_reflns_limit_h_max 22
_diffrn_reflns_limit_h_min -22
_diffrn_reflns_limit_k_max 10
_diffrn_reflns_limit_k_min -13
_diffrn_reflns_limit_l_max 8
_diffrn_reflns_limit_l_min -10
_diffrn_reflns_number 6491
_diffrn_reflns_theta_full 27.5
_diffrn_reflns_theta_max 27.5
_diffrn_reflns_theta_min 3.8
_exptl_absorpt_coefficient_mu 0.588
_exptl_absorpt_correction_T_max 0.895
_exptl_absorpt_correction_T_min 0.692
_exptl_absorpt_correction_type multi-scan
_exptl_absorpt_process_details '(SADABS; Sheldrick, 1996)'
_exptl_crystal_colour colourless
_exptl_crystal_density_diffrn 1.420
_exptl_crystal_density_method 'not measured'
_exptl_crystal_description block
_exptl_crystal_F_000 640
_exptl_crystal_size_max 0.28
_exptl_crystal_size_mid 0.14
_exptl_crystal_size_min 0.08
_refine_diff_density_max 0.24
_refine_diff_density_min -0.19
_refine_ls_abs_structure_details 'Flack (1983), 1327 Friedel pairs'
_refine_ls_abs_structure_Flack 0.06(7)
_refine_ls_extinction_method none
_refine_ls_goodness_of_fit_ref 1.01
_refine_ls_hydrogen_treatment mixed
_refine_ls_matrix_type full
_refine_ls_number_parameters 166
_refine_ls_number_reflns 2983
_refine_ls_number_restraints 3
_refine_ls_restrained_S_all 1.01
_refine_ls_R_factor_all 0.050
_refine_ls_R_factor_gt 0.037
_refine_ls_shift/su_max 0.001
_refine_ls_shift/su_max_lt 0.001
_refine_ls_shift/su_mean 0.000
_refine_ls_structure_factor_coef Fsqd
_refine_ls_weighting_details 'calc w=1/[\s^2^(Fo^2^)+(0.0499P)^2^] where P=(Fo^2^+2Fc^2^)/3'
_refine_ls_weighting_scheme calc
_refine_ls_wR_factor_gt 0.085
_refine_ls_wR_factor_ref 0.092
_reflns_number_gt 2492
_reflns_number_total 2983
_reflns_threshold_expression I>2\s(I)
_cod_data_source_file hg2717.cif
_cod_data_source_block I
_cod_original_sg_symbol_H-M 'C c'
_cod_database_code 2227605
_cod_database_fobs_code 2227605

loop_
_symmetry_equiv_pos_as_xyz
'x, y, z'
'x, -y, z+1/2'
'x+1/2, y+1/2, z'
'x+1/2, -y+1/2, z+1/2'

loop_
_atom_site_type_symbol
_atom_site_label
_atom_site_fract_x
_atom_site_fract_y
_atom_site_fract_z
_atom_site_U_iso_or_equiv
_atom_site_adp_type
_atom_site_calc_flag
_atom_site_refinement_flags
_atom_site_occupancy
_atom_site_disorder_assembly
_atom_site_disorder_group
Cl Cl1 0.74062(5) 0.95016(10) 0.40157(10) 0.0731(3) Uani d . 1 . .
Cl Cl2 0.71411(6) 0.53058(11) 0.89049(15) 0.0905(4) Uani d . 1 . .
S S1 0.90528(4) 0.86294(6) 0.72894(8) 0.04118(17) Uani d . 1 . .
O O1 0.96062(11) 0.7885(2) 0.8655(3) 0.0571(6) Uani d . 1 . .
O O2 0.89603(14) 0.99251(19) 0.7564(3) 0.0608(6) Uani d . 1 . .
N N1 0.93057(15) 0.8530(2) 0.5645(3) 0.0457(6) Uani d D 1 . .
H H1n 0.9127(18) 0.912(2) 0.486(3) 0.055 Uiso d D 1 . .
C C1 0.80608(14) 0.7947(2) 0.6796(3) 0.0373(6) Uani d . 1 . .
C C2 0.73570(17) 0.8342(3) 0.5422(4) 0.0448(7) Uani d . 1 . .
C C3 0.66045(17) 0.7810(3) 0.5144(4) 0.0540(8) Uani d . 1 . .
H H3 0.6137 0.8089 0.4232 0.065 Uiso calc R 1 . .
C C4 0.65355(18) 0.6871(3) 0.6199(4) 0.0533(7) Uani d . 1 . .
H H4 0.6027 0.6499 0.5995 0.064 Uiso calc R 1 . .
C C5 0.72223(19) 0.6489(3) 0.7549(4) 0.0510(7) Uani d . 1 . .
C C6 0.79885(17) 0.7007(3) 0.7871(3) 0.0436(6) Uani d . 1 . .
H H6 0.8450 0.6729 0.8798 0.052 Uiso calc R 1 . .
C C7 0.96379(16) 0.7403(2) 0.5145(4) 0.0392(6) Uani d . 1 . .
H H7 0.9751 0.6793 0.6085 0.047 Uiso calc R 1 . .
C C8 0.90286(18) 0.6836(3) 0.3500(4) 0.0550(8) Uani d . 1 . .
H H8A 0.8874 0.7450 0.2575 0.066 Uiso calc R 1 . .
H H8B 0.8533 0.6593 0.3689 0.066 Uiso calc R 1 . .
C C9 0.9399(2) 0.5697(3) 0.2951(5) 0.0608(9) Uani d . 1 . .
H H9A 0.9499 0.5050 0.3821 0.073 Uiso calc R 1 . .
H H9B 0.9008 0.5379 0.1858 0.073 Uiso calc R 1 . .
C C10 1.0206(2) 0.6020(3) 0.2741(4) 0.0624(9) Uani d . 1 . .
H H10A 1.0442 0.5274 0.2457 0.075 Uiso calc R 1 . .
H H10B 1.0099 0.6605 0.1791 0.075 Uiso calc R 1 . .
C C11 1.0810(2) 0.6580(3) 0.4394(4) 0.0564(8) Uani d . 1 . .
H H11A 1.1308 0.6823 0.4216 0.068 Uiso calc R 1 . .
H H11B 1.0961 0.5961 0.5313 0.068 Uiso calc R 1 . .
C C12 1.04439(17) 0.7717(3) 0.4958(4) 0.0471(7) Uani d . 1 . .
H H12A 1.0834 0.8022 0.6061 0.056 Uiso calc R 1 . .
H H12B 1.0352 0.8372 0.4101 0.056 Uiso calc R 1 . .

loop_
_atom_site_aniso_label
_atom_site_aniso_U_11
_atom_site_aniso_U_22
_atom_site_aniso_U_33
_atom_site_aniso_U_12
_atom_site_aniso_U_13
_atom_site_aniso_U_23
Cl1 0.0545(5) 0.0915(7) 0.0708(6) 0.0203(4) 0.0206(4) 0.0393(5)
Cl2 0.0742(6) 0.0882(7) 0.1198(9) 0.0010(5) 0.0486(6) 0.0425(6)
S1 0.0346(3) 0.0513(4) 0.0368(3) -0.0019(3) 0.0124(2) -0.0063(3)
O1 0.0349(10) 0.0900(16) 0.0400(11) -0.0033(10) 0.0066(9) 0.0081(10)
O2 0.0674(14) 0.0549(12) 0.0639(14) -0.0091(11) 0.0290(11) -0.0221(11)
N1 0.0516(14) 0.0457(14) 0.0473(14) 0.0123(10) 0.0273(12) 0.0108(10)
C1 0.0318(12) 0.0465(15) 0.0337(13) 0.0026(11) 0.0122(10) -0.0074(11)
C2 0.0385(14) 0.0551(17) 0.0391(15) 0.0093(12) 0.0127(12) 0.0014(13)
C3 0.0327(13) 0.076(2) 0.0446(18) 0.0084(15) 0.0045(13) -0.0017(15)
C4 0.0370(15) 0.0645(19) 0.0588(18) -0.0071(14) 0.0183(14) -0.0115(16)
C5 0.0482(17) 0.0492(18) 0.0612(18) 0.0026(13) 0.0267(15) 0.0045(15)
C6 0.0366(14) 0.0536(17) 0.0415(15) 0.0052(12) 0.0155(12) 0.0037(13)
C7 0.0409(13) 0.0369(14) 0.0438(15) 0.0050(11) 0.0204(12) 0.0045(11)
C8 0.0445(16) 0.0543(18) 0.0625(19) -0.0063(13) 0.0159(14) -0.0042(15)
C9 0.070(2) 0.0468(18) 0.0565(19) -0.0033(15) 0.0132(17) -0.0089(14)
C10 0.084(2) 0.0563(18) 0.0522(19) 0.0169(17) 0.0323(18) -0.0001(15)
C11 0.0528(17) 0.066(2) 0.061(2) 0.0148(15) 0.0330(16) 0.0026(16)
C12 0.0381(14) 0.0541(17) 0.0512(16) 0.0005(12) 0.0192(13) -0.0029(13)

loop_
_atom_type_symbol
_atom_type_description
_atom_type_scat_dispersion_real
_atom_type_scat_dispersion_imag
_atom_type_scat_source
C C 0.0033 0.0016 'International Tables Vol C Tables 4.2.6.8 and 6.1.1.4'
H H 0.0000 0.0000 'International Tables Vol C Tables 4.2.6.8 and 6.1.1.4'
N N 0.0061 0.0033 'International Tables Vol C Tables 4.2.6.8 and 6.1.1.4'
O O 0.0106 0.0060 'International Tables Vol C Tables 4.2.6.8 and 6.1.1.4'
S S 0.1246 0.1234 'International Tables Vol C Tables 4.2.6.8 and 6.1.1.4'
Cl Cl 0.1484 0.1585 'International Tables Vol C Tables 4.2.6.8 and 6.1.1.4'

loop_
_geom_angle_atom_site_label_1
_geom_angle_atom_site_label_2
_geom_angle_atom_site_label_3
_geom_angle_site_symmetry_1
_geom_angle_site_symmetry_3
_geom_angle
_geom_angle_publ_flag
O1 S1 O2 . . 120.23(14) ?
O1 S1 N1 . . 108.69(13) ?
O2 S1 N1 . . 106.64(13) ?
O1 S1 C1 . . 105.20(13) ?
O2 S1 C1 . . 106.27(13) ?
N1 S1 C1 . . 109.51(13) ?
C7 N1 S1 . . 124.32(19) ?
C7 N1 H1N . . 117(2) ?
S1 N1 H1N . . 117(2) ?
C6 C1 C2 . . 119.0(2) ?
C6 C1 S1 . . 117.89(19) ?
C2 C1 S1 . . 123.1(2) ?
C3 C2 C1 . . 120.4(3) ?
C3 C2 Cl1 . . 118.2(2) ?
C1 C2 Cl1 . . 121.3(2) ?
C2 C3 C4 . . 120.5(3) ?
C2 C3 H3 . . 119.7 ?
C4 C3 H3 . . 119.7 ?
C5 C4 C3 . . 119.1(3) ?
C5 C4 H4 . . 120.4 ?
C3 C4 H4 . . 120.4 ?
C4 C5 C6 . . 121.9(3) ?
C4 C5 Cl2 . . 119.5(2) ?
C6 C5 Cl2 . . 118.6(2) ?
C5 C6 C1 . . 119.1(3) ?
C5 C6 H6 . . 120.5 ?
C1 C6 H6 . . 120.5 ?
N1 C7 C8 . . 111.7(2) ?
N1 C7 C12 . . 109.0(2) ?
C8 C7 C12 . . 111.5(2) ?
N1 C7 H7 . . 108.2 ?
C8 C7 H7 . . 108.2 ?
C12 C7 H7 . . 108.2 ?
C7 C8 C9 . . 111.0(2) ?
C7 C8 H8A . . 109.4 ?
C9 C8 H8A . . 109.4 ?
C7 C8 H8B . . 109.4 ?
C9 C8 H8B . . 109.4 ?
H8A C8 H8B . . 108.0 ?
C10 C9 C8 . . 111.3(3) ?
C10 C9 H9A . . 109.4 ?
C8 C9 H9A . . 109.4 ?
C10 C9 H9B . . 109.4 ?
C8 C9 H9B . . 109.4 ?
H9A C9 H9B . . 108.0 ?
C11 C10 C9 . . 110.5(3) ?
C11 C10 H10A . . 109.6 ?
C9 C10 H10A . . 109.6 ?
C11 C10 H10B . . 109.6 ?
C9 C10 H10B . . 109.6 ?
H10A C10 H10B . . 108.1 ?
C10 C11 C12 . . 111.5(3) ?
C10 C11 H11A . . 109.3 ?
C12 C11 H11A . . 109.3 ?
C10 C11 H11B . . 109.3 ?
C12 C11 H11B . . 109.3 ?
H11A C11 H11B . . 108.0 ?
C7 C12 C11 . . 111.3(3) ?
C7 C12 H12A . . 109.4 ?
C11 C12 H12A . . 109.4 ?
C7 C12 H12B . . 109.4 ?
C11 C12 H12B . . 109.4 ?
H12A C12 H12B . . 108.0 ?

loop_
_geom_bond_atom_site_label_1
_geom_bond_atom_site_label_2
_geom_bond_site_symmetry_2
_geom_bond_distance
_geom_bond_publ_flag
Cl1 C2 . 1.731(3) ?
Cl2 C5 . 1.738(3) ?
S1 O1 . 1.427(2) ?
S1 O2 . 1.431(2) ?
S1 N1 . 1.585(2) ?
S1 C1 . 1.781(3) ?
N1 C7 . 1.469(3) ?
N1 H1n . 0.88(2) ?
C1 C6 . 1.384(4) ?
C1 C2 . 1.392(3) ?
C2 C3 . 1.370(4) ?
C3 C4 . 1.371(5) ?
C3 H3 . 0.9300 ?
C4 C5 . 1.362(4) ?
C4 H4 . 0.9300 ?
C5 C6 . 1.379(4) ?
C6 H6 . 0.9300 ?
C7 C8 . 1.508(4) ?
C7 C12 . 1.510(4) ?
C7 H7 . 0.9800 ?
C8 C9 . 1.532(5) ?
C8 H8A . 0.9700 ?
C8 H8B . 0.9700 ?
C9 C10 . 1.521(5) ?
C9 H9A . 0.9700 ?
C9 H9B . 0.9700 ?
C10 C11 . 1.507(5) ?
C10 H10A . 0.9700 ?
C10 H10B . 0.9700 ?
C11 C12 . 1.531(4) ?
C11 H11A . 0.9700 ?
C11 H11B . 0.9700 ?
C12 H12A . 0.9700 ?
C12 H12B . 0.9700 ?

loop_
_geom_hbond_atom_site_label_D
_geom_hbond_atom_site_label_H
_geom_hbond_atom_site_label_A
_geom_hbond_site_symmetry_A
_geom_hbond_distance_DH
_geom_hbond_distance_HA
_geom_hbond_distance_DA
_geom_hbond_angle_DHA
N1 H1n O2 2_574 0.88(2) 2.08(2) 2.914(3) 157(2)
C4 H4 O1 4_464 0.93 2.60 3.246(4) 127

loop_
_geom_torsion_atom_site_label_1
_geom_torsion_atom_site_label_2
_geom_torsion_atom_site_label_3
_geom_torsion_atom_site_label_4
_geom_torsion_site_symmetry_1
_geom_torsion_site_symmetry_2
_geom_torsion_site_symmetry_3
_geom_torsion_site_symmetry_4
_geom_torsion
_geom_torsion_publ_flag
O1 S1 N1 C7 . . . . 34.9(3) ?
O2 S1 N1 C7 . . . . 165.9(2) ?
C1 S1 N1 C7 . . . . -79.5(2) ?
O1 S1 C1 C6 . . . . 7.6(2) ?
O2 S1 C1 C6 . . . . -120.9(2) ?
N1 S1 C1 C6 . . . . 124.3(2) ?
O1 S1 C1 C2 . . . . -174.5(2) ?
O2 S1 C1 C2 . . . . 57.0(3) ?
N1 S1 C1 C2 . . . . -57.8(2) ?
C6 C1 C2 C3 . . . . 0.2(4) ?
S1 C1 C2 C3 . . . . -177.7(2) ?
C6 C1 C2 Cl1 . . . . -179.3(2) ?
S1 C1 C2 Cl1 . . . . 2.8(3) ?
C1 C2 C3 C4 . . . . -0.9(4) ?
Cl1 C2 C3 C4 . . . . 178.6(2) ?
C2 C3 C4 C5 . . . . 1.3(5) ?
C3 C4 C5 C6 . . . . -1.0(5) ?
C3 C4 C5 Cl2 . . . . 179.6(2) ?
C4 C5 C6 C1 . . . . 0.4(4) ?
Cl2 C5 C6 C1 . . . . 179.8(2) ?
C2 C1 C6 C5 . . . . 0.1(4) ?
S1 C1 C6 C5 . . . . 178.1(2) ?
S1 N1 C7 C8 . . . . 110.4(3) ?
S1 N1 C7 C12 . . . . -126.0(2) ?
N1 C7 C8 C9 . . . . 177.4(3) ?
C12 C7 C8 C9 . . . . 55.2(4) ?
C7 C8 C9 C10 . . . . -55.8(4) ?
C8 C9 C10 C11 . . . . 56.1(4) ?
C9 C10 C11 C12 . . . . -55.8(4) ?
N1 C7 C12 C11 . . . . -178.7(2) ?
C8 C7 C12 C11 . . . . -55.0(3) ?
C10 C11 C12 C7 . . . . 55.5(3) ?

loop_
_cod_related_entry_id
_cod_related_entry_database
_cod_related_entry_code
1 ChemSpider 732645
